data_4022213
loop_
_publ_author_name
'Paul R. Parry'
'Changsheng Wang'
'Andrei S. Batsanov'
'Martin R. Bryce'
'Brian Tarbit'

_publ_contact_author 'Andrei S.Batsanov'
_publ_contact_author_email a.s.batsanov@durham.ac.uk
_publ_section_title
;
 Functionalized Pyridylboronic Acids and Their Suzuki
 Cross-Coupling Reactions To Yield Novel Heteroarylpyridines
;
_journal_name_full 'Journal of Organic Chemistry'
_journal_page_first 7541
_journal_page_last 7543
_journal_paper_doi 10.1021/jo020388b
_journal_volume 67
_journal_year 2002
_chemical_formula_sum 'C5 H5 B Br N O2'
_chemical_formula_weight 201.82
_chemical_melting_point 441.1(10)
_chemical_name_systematic
;
  2-bromo-5-pyridine boronoc acid   
;
_space_group_IT_number 14
_symmetry_cell_setting monoclinic
_symmetry_space_group_name_Hall '-P 2ybc'
_symmetry_space_group_name_H-M 'P 1 21/c 1'
_atom_sites_solution_hydrogens difmap
_atom_sites_solution_primary direct
_atom_sites_solution_secondary difmap
_audit_creation_method SHELXL-97
_cell_angle_alpha 90.00
_cell_angle_beta 96.81(4)
_cell_angle_gamma 90.00
_cell_formula_units_Z 4
_cell_length_a 7.535(2)
_cell_length_b 6.941(1)
_cell_length_c 13.877(3)
_cell_measurement_reflns_used 515
_cell_measurement_temperature 295(2)
_cell_measurement_theta_max 22.5
_cell_measurement_theta_min 12.0
_cell_volume 720.7(3)
_computing_cell_refinement 'Bruker SMART'
_computing_data_collection 'Bruker SMART'
_computing_data_reduction 'Bruker SHELXTL'
_computing_molecular_graphics 'Bruker SHELXTL'
_computing_publication_material 'Bruker SHELXTL'
_computing_structure_refinement 'SHELXL-97 (Sheldrick, 1997)'
_computing_structure_solution 'SHELXS-97 (Sheldrick, 1990)'
_diffrn_ambient_temperature 295(2)
_diffrn_detector_area_resol_mean 8
_diffrn_measured_fraction_theta_full 0.984
_diffrn_measured_fraction_theta_max 0.984
_diffrn_measurement_device_type 'SMART 1K CCD area detector'
_diffrn_measurement_method 'omega scans'
_diffrn_radiation_monochromator graphite
_diffrn_radiation_source 'fine-focus sealed tube'
_diffrn_radiation_type MoK\a
_diffrn_radiation_wavelength 0.71073
_diffrn_reflns_av_R_equivalents 0.0605
_diffrn_reflns_av_sigmaI/netI 0.0467
_diffrn_reflns_limit_h_max 10
_diffrn_reflns_limit_h_min -9
_diffrn_reflns_limit_k_max 9
_diffrn_reflns_limit_k_min -9
_diffrn_reflns_limit_l_max 19
_diffrn_reflns_limit_l_min -19
_diffrn_reflns_number 6245
_diffrn_reflns_theta_full 29.12
_diffrn_reflns_theta_max 29.12
_diffrn_reflns_theta_min 2.72
_diffrn_standards_decay_% 0
_exptl_absorpt_coefficient_mu 5.635
_exptl_absorpt_correction_T_max 0.6639
_exptl_absorpt_correction_T_min 0.2191
_exptl_absorpt_correction_type integration
_exptl_absorpt_process_details 'XPREP (SHELXTL) program; before correction R(int)=0.163'
_exptl_crystal_colour colorless
_exptl_crystal_density_diffrn 1.860
_exptl_crystal_density_method 'not measured'
_exptl_crystal_description 'diamond plate'
_exptl_crystal_F_000 392
_exptl_crystal_size_max 0.55
_exptl_crystal_size_mid 0.30
_exptl_crystal_size_min 0.07
_refine_diff_density_max 0.434
_refine_diff_density_min -0.428
_refine_diff_density_rms 0.068
_refine_ls_extinction_method none
_refine_ls_goodness_of_fit_ref 1.010
_refine_ls_hydrogen_treatment refall
_refine_ls_matrix_type full
_refine_ls_number_parameters 111
_refine_ls_number_reflns 1913
_refine_ls_number_restraints 0
_refine_ls_restrained_S_all 1.010
_refine_ls_R_factor_all 0.0659
_refine_ls_R_factor_gt 0.0359
_refine_ls_shift/su_max 0.001
_refine_ls_shift/su_mean 0.000
_refine_ls_structure_factor_coef Fsqd
_refine_ls_weighting_details 'calc w=1/[\s^2^(Fo^2^)+(0.0360P)^2^+0.0000P] where P=(Fo^2^+2Fc^2^)/3'
_refine_ls_weighting_scheme calc
_refine_ls_wR_factor_gt 0.0745
_refine_ls_wR_factor_ref 0.0824
_reflns_number_gt 1314
_reflns_number_total 1913
_reflns_threshold_expression I>2\s(I)
_cod_data_source_file jo020388b_2.cif
_cod_data_source_block 2a(RT)
_cod_depositor_comments
;
The following automatic conversions were performed:
'_symmetry_cell_setting' value 'Monoclinic' changed to 'monoclinic'
according to '/home/saulius/struct/CIF-dictionaries/cif_core.dic'
dictionary named 'cif_core.dic' version 2.4.1 from 2010-06-29.

Automatic conversion script
Id: cif_fix_enum 1527 2010-12-29 10:47:43Z saulius 

The following automatic conversions were performed:

'_chemical_melting_point' value '167--168.9\% C' was changed to
'441.1(10)' - it was converted from degrees Celsius(C) to Kelvins(K),
the average value was taken and precision was estimated.

Automatic conversion script
Id: cif_fix_values 1646 2011-03-28 12:23:43Z adriana 
;
_cod_original_sg_symbol_H-M 'P 21/c'
_cod_database_code 4022213

loop_
_symmetry_equiv_pos_as_xyz
'x, y, z'
'-x, y+1/2, -z+1/2'
'-x, -y, -z'
'x, -y-1/2, z-1/2'

loop_
_atom_site_label
_atom_site_type_symbol
_atom_site_fract_x
_atom_site_fract_y
_atom_site_fract_z
_atom_site_U_iso_or_equiv
_atom_site_adp_type
_atom_site_occupancy
_atom_site_symmetry_multiplicity
_atom_site_calc_flag
Br Br 0.88704(5) 1.01538(4) 0.28995(3) 0.06338(15) Uani 1 1 d
O1 O 0.4716(3) 0.1495(3) 0.40394(14) 0.0457(5) Uani 1 1 d
H01 H 0.422(4) 0.182(5) 0.356(2) 0.055(10) Uiso 1 1 d
O2 O 0.6797(3) 0.1944(3) 0.54116(14) 0.0572(6) Uani 1 1 d
H02 H 0.648(5) 0.103(6) 0.556(3) 0.065(11) Uiso 1 1 d
B B 0.6019(4) 0.2568(4) 0.4535(2) 0.0416(7) Uani 1 1 d
N1 N 0.6880(3) 0.6827(3) 0.28508(14) 0.0423(5) Uani 1 1 d
C2 C 0.7983(3) 0.7869(3) 0.34460(18) 0.0407(6) Uani 1 1 d
C3 C 0.8524(4) 0.7421(4) 0.4399(2) 0.0479(7) Uani 1 1 d
H3 H 0.930(4) 0.813(5) 0.472(2) 0.059(9) Uiso 1 1 d
C4 C 0.7872(4) 0.5734(4) 0.4753(2) 0.0447(6) Uani 1 1 d
H4 H 0.824(4) 0.532(4) 0.539(2) 0.053(8) Uiso 1 1 d
C5 C 0.6724(4) 0.4533(3) 0.41556(19) 0.0384(6) Uani 1 1 d
C6 C 0.6270(4) 0.5184(4) 0.3212(2) 0.0431(6) Uani 1 1 d
H6 H 0.550(4) 0.449(4) 0.275(2) 0.050(8) Uiso 1 1 d

loop_
_atom_site_aniso_label
_atom_site_aniso_U_11
_atom_site_aniso_U_22
_atom_site_aniso_U_33
_atom_site_aniso_U_23
_atom_site_aniso_U_13
_atom_site_aniso_U_12
Br 0.0731(3) 0.04338(18) 0.0752(2) 0.00964(14) 0.01523(17) -0.01661(14)
O1 0.0593(13) 0.0376(9) 0.0389(10) 0.0077(8) -0.0001(9) -0.0070(9)
O2 0.0694(15) 0.0468(11) 0.0512(12) 0.0165(10) -0.0106(9) -0.0134(11)
B 0.0481(19) 0.0352(13) 0.0415(15) 0.0033(12) 0.0058(13) 0.0010(13)
N1 0.0513(14) 0.0333(10) 0.0420(11) 0.0034(9) 0.0042(9) -0.0032(9)
C2 0.0417(15) 0.0285(11) 0.0530(15) 0.0000(10) 0.0099(11) -0.0008(10)
C3 0.0479(17) 0.0407(14) 0.0519(16) -0.0024(12) -0.0080(13) -0.0079(13)
C4 0.0492(17) 0.0412(13) 0.0421(15) 0.0042(12) -0.0013(12) 0.0019(12)
C5 0.0407(14) 0.0315(11) 0.0427(13) 0.0017(10) 0.0040(11) 0.0036(11)
C6 0.0505(16) 0.0350(12) 0.0421(14) 0.0020(11) -0.0017(12) -0.0067(11)

loop_
_atom_type_symbol
_atom_type_description
_atom_type_scat_dispersion_real
_atom_type_scat_dispersion_imag
_atom_type_scat_source
C C 0.0033 0.0016 'International Tables Vol C Tables 4.2.6.8 and 6.1.1.4'
H H 0.0000 0.0000 'International Tables Vol C Tables 4.2.6.8 and 6.1.1.4'
B B 0.0013 0.0007 'International Tables Vol C Tables 4.2.6.8 and 6.1.1.4'
N N 0.0061 0.0033 'International Tables Vol C Tables 4.2.6.8 and 6.1.1.4'
O O 0.0106 0.0060 'International Tables Vol C Tables 4.2.6.8 and 6.1.1.4'
Br Br -0.2901 2.4595 'International Tables Vol C Tables 4.2.6.8 and 6.1.1.4'

loop_
_exptl_crystal_face_index_h
_exptl_crystal_face_index_k
_exptl_crystal_face_index_l
_exptl_crystal_face_perp_dist
1.00 0.00 0.00 0.0350
-1.00 0.00 0.00 0.0350
1.00 0.00 -4.00 0.1200
1.00 0.00 4.00 0.1200
1.00 -2.00 -4.00 0.1600
1.00 2.00 4.00 0.1600
1.00 -2.00 4.00 0.1600
1.00 2.00 -4.00 0.1600

loop_
_geom_angle_atom_site_label_1
_geom_angle_atom_site_label_2
_geom_angle_atom_site_label_3
_geom_angle
B O1 H01 123(2)
B O2 H02 114(3)
O1 B O2 119.3(2)
O1 B C5 124.0(2)
O2 B C5 116.7(2)
C2 N1 C6 116.7(2)
N1 C2 C3 125.0(2)
N1 C2 Br 115.54(17)
C3 C2 Br 119.47(19)
C2 C3 C4 117.2(3)
C2 C3 H3 119(2)
C4 C3 H3 124(2)
C3 C4 C5 120.9(3)
C3 C4 H4 121.0(18)
C5 C4 H4 117.9(17)
C6 C5 C4 115.5(2)
C6 C5 B 122.8(2)
C4 C5 B 121.7(2)
N1 C6 C5 124.7(2)
N1 C6 H6 112.9(17)
C5 C6 H6 122.4(17)

loop_
_geom_bond_atom_site_label_1
_geom_bond_atom_site_label_2
_geom_bond_distance
Br C2 1.913(2)
O1 B 1.354(3)
O1 H01 0.76(3)
O2 B 1.357(3)
O2 H02 0.72(4)
B C5 1.577(4)
N1 C2 1.317(3)
N1 C6 1.348(3)
C2 C3 1.373(4)
C3 C4 1.382(4)
C3 H3 0.85(3)
C4 C5 1.401(4)
C4 H4 0.94(3)
C5 C6 1.389(4)
C6 H6 0.95(3)

loop_
_geom_hbond_atom_site_label_D
_geom_hbond_atom_site_label_H
_geom_hbond_atom_site_label_A
_geom_hbond_distance_DH
_geom_hbond_distance_HA
_geom_hbond_distance_DA
_geom_hbond_angle_DHA
_geom_hbond_site_symmetry_A
O1 H01 N1 0.76(3) 2.03(3) 2.762(3) 162(3) 2_645
O2 H02 O1 0.72(4) 2.08(4) 2.790(3) 174(4) 3_656

loop_
_cod_related_entry_id
_cod_related_entry_database
_cod_related_entry_code
1 ChemSpider 2043406
